data_7020870
loop_
_publ_author_name
'Smith, Charlene A.'
'Tuna, Floriana'
'Bodensteiner, Michael'
'Helliwell, Madeleine'
'Collison, David'
'Layfield, Richard A.'

_publ_section_title
;
 Exchange-coupled oxygen- and sulfur-bridged
 cyclopentadienyl-manganese(II) cages.
;
_journal_issue 1
_journal_name_full 'Dalton transactions (Cambridge, England : 2003)'
_journal_page_first 71
_journal_page_last 74
_journal_paper_doi 10.1039/c2dt32262e
_journal_volume 42
_journal_year 2013
_chemical_compound_source 'see text'
_chemical_formula_moiety 'C93 H81 Mn4 S4 Si4, 3(C7 H8), C5 H12'
_chemical_formula_sum 'C119 H117 Mn4 S4 Si4'
_chemical_formula_weight 1935.38
_chemical_name_systematic ?
_space_group_IT_number 147
_symmetry_cell_setting trigonal
_symmetry_Int_Tables_number 147
_symmetry_space_group_name_Hall '-P 3'
_symmetry_space_group_name_H-M 'P -3'
_atom_sites_solution_hydrogens geom
_atom_sites_solution_primary direct
_atom_sites_solution_secondary difmap
_cell_angle_alpha 90
_cell_angle_beta 90
_cell_angle_gamma 120
_cell_formula_units_Z 2
_cell_length_a 20.0897(2)
_cell_length_b 20.0897(2)
_cell_length_c 14.0486(2)
_cell_measurement_reflns_used 14269
_cell_measurement_temperature 123(1)
_cell_measurement_theta_max 74.0435
_cell_measurement_theta_min 3.1431
_cell_volume 4910.33(10)
_computing_cell_refinement
;
CrysAlisPro, Agilent Technologies,
Version 1.171.36.20 (release 27-06-2012 CrysAlis171 .NET)
(compiled Jul 11 2012,15:38:31)
;
_computing_data_collection
;
CrysAlisPro, Agilent Technologies,
Version 1.171.36.20 (release 27-06-2012 CrysAlis171 .NET)
(compiled Jul 11 2012,15:38:31)
;
_computing_data_reduction
;
CrysAlisPro, Agilent Technologies,
Version 1.171.36.20 (release 27-06-2012 CrysAlis171 .NET)
(compiled Jul 11 2012,15:38:31)
;
_computing_molecular_graphics 'SXGRAPH (Farrugia, 1999)'
_computing_publication_material 'PLATON (Spek, 2003)'
_computing_structure_refinement 'SHELXL-97 (Sheldrick, 1997)'
_computing_structure_solution 'SUPERFLIP (Palatinus, Chapuis, 2007)'
_diffrn_ambient_temperature 123(1)
_diffrn_detector_area_resol_mean 10.3546
_diffrn_measured_fraction_theta_full 0.972
_diffrn_measured_fraction_theta_max 0.973
_diffrn_measurement_device_type 'SuperNova,Single source at offset,Atlas'
_diffrn_measurement_method '\w scans'
_diffrn_radiation_monochromator mirror
_diffrn_radiation_probe x-ray
_diffrn_radiation_source 'SuperNova (Cu) X-ray Source'
_diffrn_radiation_type CuK\a
_diffrn_radiation_wavelength 1.54178
_diffrn_reflns_av_R_equivalents 0.0351
_diffrn_reflns_av_sigmaI/netI 0.0267
_diffrn_reflns_limit_h_max 24
_diffrn_reflns_limit_h_min -24
_diffrn_reflns_limit_k_max 24
_diffrn_reflns_limit_k_min -25
_diffrn_reflns_limit_l_max 17
_diffrn_reflns_limit_l_min -15
_diffrn_reflns_number 24724
_diffrn_reflns_reduction_process
;
;
_diffrn_reflns_theta_full 74.20
_diffrn_reflns_theta_max 74.20
_diffrn_reflns_theta_min 3.15
_exptl_absorpt_coefficient_mu 5.722
_exptl_absorpt_correction_T_max 1.00000
_exptl_absorpt_correction_T_min 0.29618
_exptl_absorpt_correction_type multi-scan
_exptl_absorpt_process_details
;
CrysAlisPro, Agilent Technologies,
Version 1.171.36.20 (release 27-06-2012 CrysAlis171 .NET)
(compiled Jul 11 2012,15:38:31)
Empirical absorption correction using spherical harmonics,
implemented in SCALE3 ABSPACK scaling algorithm.
;
_exptl_crystal_colour colourless
_exptl_crystal_density_diffrn 1.309
_exptl_crystal_density_method 'Not Measured'
_exptl_crystal_description block
_exptl_crystal_F_000 2018
_exptl_crystal_size_max 0.42
_exptl_crystal_size_mid 0.28
_exptl_crystal_size_min 0.24
_platon_squeeze_details
;
;
_refine_diff_density_max 0.796
_refine_diff_density_min -0.558
_refine_diff_density_rms 0.063
_refine_ls_extinction_method none
_refine_ls_goodness_of_fit_ref 1.033
_refine_ls_hydrogen_treatment constr
_refine_ls_matrix_type full
_refine_ls_number_constraints 0
_refine_ls_number_parameters 408
_refine_ls_number_reflns 6497
_refine_ls_number_restraints 0
_refine_ls_restrained_S_all 1.033
_refine_ls_R_factor_all 0.0423
_refine_ls_R_factor_gt 0.0409
_refine_ls_shift/su_max 0.001
_refine_ls_shift/su_mean 0.000
_refine_ls_structure_factor_coef Fsqd
_refine_ls_weighting_details 'calc w=1/[\s^2^(Fo^2^)+(0.0644P)^2^+2.9338P] where P=(Fo^2^+2Fc^2^)/3'
_refine_ls_weighting_scheme calc
_refine_ls_wR_factor_gt 0.1094
_refine_ls_wR_factor_ref 0.1106
_reflns_number_gt 6197
_reflns_number_total 6497
_reflns_threshold_expression >2\s(i)
_cod_data_source_file c2dt32262e.txt
_cod_data_source_block RALRMnS
_cod_depositor_comments
;
The following automatic conversions were performed:

'_symmetry_cell_setting' value 'Trigonal' changed to 'trigonal'
according to /home/saulius/struct/CIF-dictionaries/cif_core.dic
dictionary named 'cif_core.dic' version 2.4.2 from 2011-04-26.

Automatic conversion script
Id: cif_fix_values 1891 2012-01-12 08:04:46Z andrius 
;
_cod_original_cell_volume 4910.33(14)
_cod_database_code 7020870

loop_
_symmetry_equiv_pos_site_id
_symmetry_equiv_pos_as_xyz
1 x,y,z
2 -y,x-y,z
3 -x+y,-x,z
4 -x,-y,-z
5 y,-x+y,-z
6 x-y,x,-z

loop_
_atom_site_aniso_label
_atom_site_aniso_U_11
_atom_site_aniso_U_22
_atom_site_aniso_U_33
_atom_site_aniso_U_23
_atom_site_aniso_U_13
_atom_site_aniso_U_12
Mn1 0.0243(2) 0.0273(2) 0.0118(2) -0.0017(1) -0.0028(1) 0.0150(1)
Mn2 0.0366(2) 0.0366(2) 0.0043(3) 0.0000 0.0000 0.0183(1)
S1 0.0245(2) 0.0245(2) 0.0039(3) 0.0000 0.0000 0.0123(1)
S2 0.0238(2) 0.0226(2) 0.0108(2) 0.0019(2) 0.0048(2) 0.0103(2)
Si1 0.0262(3) 0.0262(3) 0.0037(4) 0.0000 0.0000 0.0131(1)
Si2 0.0253(3) 0.0262(3) 0.0140(3) 0.0026(2) 0.0062(2) 0.0099(2)
C1 0.0291(10) 0.0263(9) 0.0118(9) 0.0021(7) 0.0029(7) 0.0130(8)
C2 0.0333(10) 0.0281(10) 0.0130(10) -0.0009(7) 0.0005(8) 0.0140(9)
C3 0.0467(13) 0.0362(11) 0.0141(10) -0.0012(8) 0.0062(9) 0.0238(10)
C4 0.0476(14) 0.0616(16) 0.0266(12) 0.0023(11) 0.0097(10) 0.0389(13)
C5 0.0424(13) 0.0738(18) 0.0288(13) -0.0050(12) -0.0036(10) 0.0395(14)
C6 0.0381(12) 0.0489(13) 0.0136(10) -0.0046(9) -0.0027(8) 0.0269(10)
C7 0.086(3) 0.078(2) 0.0225(14) 0.0062(14) 0.0057(15) 0.038(2)
C8 0.090(3) 0.080(2) 0.0188(14) 0.0023(14) 0.0116(15) 0.040(2)
C9 0.0226(9) 0.0382(11) 0.0133(9) -0.0010(8) 0.0024(7) 0.0109(8)
C10 0.0408(13) 0.0365(12) 0.0252(12) -0.0025(9) 0.0099(10) 0.0130(10)
C11 0.0691(19) 0.0500(15) 0.0358(15) -0.0086(12) 0.0135(13) 0.0306(14)
C12 0.0455(14) 0.0700(18) 0.0205(12) -0.0062(12) 0.0101(10) 0.0301(13)
C13 0.0288(11) 0.0625(16) 0.0165(11) 0.0047(10) 0.0071(9) 0.0174(11)
C14 0.0316(11) 0.0430(12) 0.0196(11) 0.0046(9) 0.0083(9) 0.0147(10)
C15 0.0323(10) 0.0277(10) 0.0168(10) 0.0001(8) 0.0044(8) 0.0123(8)
C16 0.0401(12) 0.0396(12) 0.0232(11) -0.0086(9) -0.0023(9) 0.0209(10)
C17 0.0468(14) 0.0510(15) 0.0371(15) -0.0055(12) -0.0113(11) 0.0268(12)
C18 0.0609(17) 0.0431(14) 0.0258(13) -0.0045(10) -0.0144(12) 0.0199(12)
C19 0.0633(16) 0.0336(12) 0.0186(11) -0.0046(9) 0.0035(11) 0.0176(12)
C20 0.0435(12) 0.0299(11) 0.0221(11) 0.0003(9) 0.0103(9) 0.0162(10)
C21 0.0308(10) 0.0273(10) 0.0181(10) 0.0039(8) 0.0089(8) 0.0105(9)
C22 0.0512(16) 0.0306(13) 0.086(2) -0.0010(14) -0.0253(16) 0.0159(12)
C23 0.065(2) 0.0469(18) 0.167(5) 0.017(2) -0.043(3) 0.0267(17)
C24 0.0660(19) 0.0329(13) 0.071(2) 0.0121(13) 0.0160(16) 0.0291(13)
C25 0.072(2) 0.0280(13) 0.058(2) 0.0109(13) -0.0045(16) 0.0066(13)
C26 0.0523(17) 0.0329(13) 0.070(2) 0.0204(14) -0.0168(15) -0.0010(12)
C27 0.0321(11) 0.0346(11) 0.0284(12) -0.0062(9) -0.0107(9) 0.0186(9)
C28 0.0310(11) 0.0473(13) 0.0266(12) -0.0009(10) -0.0037(9) 0.0256(10)
C29 0.0373(12) 0.0440(12) 0.0345(13) -0.0144(10) -0.0162(10) 0.0304(10)
C30 0.0364(11) 0.0338(11) 0.0335(12) -0.0004(9) -0.0113(10) 0.0221(10)
C31 0.0379(11) 0.0416(12) 0.0194(11) -0.0033(9) -0.0093(9) 0.0251(10)
C32 0.034(2) 0.054(3) 0.022(2) -0.0076(18) -0.0092(14) 0.022(2)
C33 0.023(2) 0.045(2) 0.0228(19) -0.0051(14) 0.0040(16) 0.0098(18)
C34 0.0293(16) 0.0348(15) 0.0247(16) -0.0116(12) 0.0000(12) 0.0151(13)
C35 0.0415(19) 0.0301(15) 0.0254(17) -0.0035(13) 0.0011(13) 0.0145(13)
C36 0.019(2) 0.044(2) 0.035(2) -0.0057(14) 0.0032(17) 0.0028(18)
C37 0.0231(14) 0.051(2) 0.0271(18) -0.0071(15) -0.0024(13) 0.0101(15)
C38 0.044(3) 0.082(4) 0.052(3) 0.016(3) 0.000(2) 0.033(3)

loop_
_atom_site_label
_atom_site_type_symbol
_atom_site_thermal_displace_type
_atom_site_fract_x
_atom_site_fract_y
_atom_site_fract_z
_atom_site_occupancy
_atom_site_U_iso_or_equiv
_atom_site_calc_flag
_atom_site_refinement_flags
_atom_site_disorder_assembly
_atom_site_disorder_group
Mn1 Mn Uani 0.56441(2) 0.34728(2) 1.09874(2) 1.000 0.0201(1) d . . .
Mn2 Mn Uani 0.66667 0.33333 1.31871(4) 1.000 0.0258(1) d S . .
S1 S Uani 0.66667 0.33333 1.00308(5) 1.000 0.0176(1) d S . .
S2 S Uani 0.55852(3) 0.23772(3) 1.20660(3) 1.000 0.0197(1) d . . .
Si1 Si Uani 0.66667 0.33333 0.85004(6) 1.000 0.0187(2) d S . .
Si2 Si Uani 0.44838(3) 0.14639(3) 1.25473(4) 1.000 0.0232(2) d . . .
C1 C Uani 0.74065(12) 0.31134(11) 0.80329(14) 1.000 0.0228(5) d . . .
C2 C Uani 0.73362(12) 0.28404(12) 0.71004(14) 1.000 0.0254(6) d . . .
C3 C Uani 0.79050(14) 0.27362(13) 0.66900(15) 1.000 0.0310(7) d . . .
C4 C Uani 0.85575(15) 0.29067(17) 0.71955(18) 1.000 0.0401(8) d . . .
C5 C Uani 0.86410(16) 0.31719(18) 0.81229(19) 1.000 0.0437(9) d . . .
C6 C Uani 0.80656(13) 0.32664(14) 0.85401(15) 1.000 0.0312(7) d . . .
C7 C Uani 0.6039(2) 0.2731(2) 1.4679(2) 1.000 0.0635(13) d . . .
C8 C Uani 0.6081(2) 0.3361(2) 1.4682(2) 1.000 0.0640(13) d . . .
C9 C Uani 0.41154(11) 0.17903(13) 1.35704(14) 1.000 0.0266(6) d . . .
C10 C Uani 0.42788(14) 0.25407(14) 1.37040(17) 1.000 0.0370(7) d . . .
C11 C Uani 0.39447(19) 0.27272(18) 1.4447(2) 1.000 0.0513(9) d . . .
C12 C Uani 0.34236(16) 0.21666(18) 1.50484(18) 1.000 0.0448(9) d . . .
C13 C Uani 0.32482(13) 0.14247(16) 1.49293(16) 1.000 0.0383(7) d . . .
C14 C Uani 0.35943(13) 0.12343(14) 1.42035(16) 1.000 0.0332(7) d . . .
C15 C Uani 0.37482(12) 0.11372(12) 1.15756(15) 1.000 0.0268(6) d . . .
C16 C Uani 0.31289(14) 0.12628(14) 1.16425(17) 1.000 0.0339(7) d . . .
C17 C Uani 0.25523(16) 0.09821(16) 1.0957(2) 1.000 0.0439(8) d . . .
C18 C Uani 0.25830(18) 0.05598(16) 1.01987(19) 1.000 0.0460(9) d . . .
C19 C Uani 0.31895(17) 0.04214(14) 1.01243(17) 1.000 0.0414(8) d . . .
C20 C Uani 0.37695(14) 0.07129(13) 1.07954(16) 1.000 0.0328(7) d . . .
C21 C Uani 0.45540(12) 0.06137(12) 1.29428(15) 1.000 0.0272(6) d . . .
C22 C Uani 0.51581(18) 0.06615(16) 1.3446(3) 1.000 0.0580(10) d . . .
C23 C Uani 0.5135(2) 0.0005(2) 1.3802(4) 1.000 0.0935(19) d . . .
C24 C Uani 0.45250(19) -0.07112(16) 1.3627(3) 1.000 0.0547(10) d . . .
C25 C Uani 0.3928(2) -0.07664(16) 1.3116(2) 1.000 0.0608(10) d . . .
C26 C Uani 0.39408(19) -0.01174(16) 1.2769(3) 1.000 0.0616(10) d . . .
C27 C Uani 0.43895(13) 0.28662(13) 1.02850(16) 1.000 0.0308(7) d . . .
C28 C Uani 0.43526(13) 0.32050(14) 1.11503(17) 1.000 0.0323(7) d . . .
C29 C Uani 0.48029(13) 0.40142(14) 1.10490(18) 1.000 0.0341(7) d . . .
C30 C Uani 0.51168(13) 0.41684(13) 1.01316(17) 1.000 0.0325(7) d . . .
C31 C Uani 0.48601(13) 0.34619(14) 0.96615(16) 1.000 0.0306(7) d . . .
C32 C Uani 0.1176(3) 0.2305(4) 0.2544(3) 0.740 0.0367(14) d P A 1
C33 C Uani 0.1902(3) 0.2374(3) 0.2550(3) 0.740 0.0335(11) d P A 1
C34 C Uani 0.20501(19) 0.19245(18) 0.3160(2) 0.740 0.0300(9) d P A 1
C35 C Uani 0.1484(2) 0.13944(18) 0.3764(2) 0.740 0.0338(10) d P A 1
C36 C Uani 0.0742(3) 0.1316(3) 0.3738(3) 0.740 0.0384(12) d P A 1
C37 C Uani 0.06099(18) 0.1779(2) 0.3134(3) 0.740 0.0375(10) d P A 1
C38 C Uani 0.1006(3) 0.2821(4) 0.1925(4) 0.740 0.0587(19) d P A 1
C32A C Uiso 0.1096(10) 0.2436(9) 0.2419(12) 0.260 0.028(4) d P B 2
C33A C Uiso 0.1664(9) 0.2250(8) 0.2537(11) 0.260 0.033(4) d P B 2
C34A C Uiso 0.1593(9) 0.1671(8) 0.3225(11) 0.260 0.056(3) d P B 2
C35A C Uiso 0.0962(8) 0.1359(8) 0.3758(10) 0.260 0.027(3) d P B 2
C36A C Uiso 0.0375(8) 0.1555(7) 0.3640(11) 0.260 0.051(3) d P B 2
C37A C Uiso 0.0436(7) 0.2079(7) 0.2982(9) 0.260 0.050(3) d P B 2
C38A C Uiso 0.1208(9) 0.3055(8) 0.1742(12) 0.260 0.046(4) d P B 2
H1 H Uiso 0.81210 0.34340 0.91670 1.000 0.0370 c R . .
H2 H Uiso 0.90810 0.32870 0.84660 1.000 0.0520 c R . .
H3 H Uiso 0.89420 0.28440 0.69150 1.000 0.0480 c R . .
H4 H Uiso 0.78450 0.25500 0.60710 1.000 0.0370 c R . .
H5 H Uiso 0.68990 0.27270 0.67490 1.000 0.0310 c R . .
H6 H Uiso 0.56290 0.33820 1.46900 1.000 0.0770 d R . .
H7 H Uiso 0.55660 0.22790 1.46720 1.000 0.0760 d R . .
H8 H Uiso 0.34770 0.07260 1.41370 1.000 0.0400 c R . .
H9 H Uiso 0.28970 0.10440 1.53330 1.000 0.0460 c R . .
H10 H Uiso 0.31930 0.22950 1.55330 1.000 0.0540 c R . .
H11 H Uiso 0.40740 0.32360 1.45400 1.000 0.0620 c R . .
H12 H Uiso 0.46160 0.29240 1.32920 1.000 0.0440 c R . .
H13 H Uiso 0.41810 0.06260 1.07290 1.000 0.0390 c R . .
H14 H Uiso 0.32070 0.01310 0.96200 1.000 0.0500 c R . .
H15 H Uiso 0.21970 0.03700 0.97400 1.000 0.0550 c R . .
H16 H Uiso 0.21460 0.10780 1.10090 1.000 0.0530 c R . .
H17 H Uiso 0.31000 0.15400 1.21560 1.000 0.0410 c R . .
H18 H Uiso 0.35280 -0.01710 1.24090 1.000 0.0740 c R . .
H19 H Uiso 0.35040 -0.12480 1.29970 1.000 0.0730 c R . .
H20 H Uiso 0.45200 -0.11490 1.38540 1.000 0.0650 c R . .
H21 H Uiso 0.55440 0.00530 1.41660 1.000 0.1120 c R . .
H22 H Uiso 0.55900 0.11400 1.35520 1.000 0.0690 c R . .
H23 H Uiso 0.49820 0.34010 0.90410 1.000 0.0370 d R . .
H24 H Uiso 0.54400 0.46530 0.98770 1.000 0.0390 d R . .
H25 H Uiso 0.48750 0.43770 1.15100 1.000 0.0410 d R . .
H26 H Uiso 0.40800 0.29420 1.16910 1.000 0.0390 d R . .
H27 H Uiso 0.41470 0.23430 1.01530 1.000 0.0370 d R . .
H28 H Uiso 0.01270 0.17350 0.31260 0.740 0.0450 c RP A 1
H29 H Uiso 0.03490 0.09560 0.41220 0.740 0.0460 c RP A 1
H30 H Uiso 0.15910 0.10970 0.41770 0.740 0.0410 c RP A 1
H31 H Uiso 0.25370 0.19770 0.31670 0.740 0.0360 c RP A 1
H32 H Uiso 0.22850 0.27210 0.21450 0.740 0.0400 c RP A 1
H33 H Uiso 0.04600 0.26100 0.18800 0.740 0.0880 c RP A 1
H34 H Uiso 0.12140 0.28560 0.13010 0.740 0.0880 c RP A 1
H35 H Uiso 0.12350 0.33250 0.22030 0.740 0.0880 c RP A 1
H28A H Uiso 0.00470 0.21970 0.29090 0.260 0.0600 c RP B 2
H29A H Uiso -0.00610 0.13190 0.40230 0.260 0.0620 c RP B 2
H30A H Uiso 0.09010 0.10020 0.42210 0.260 0.0330 c RP B 2
H31A H Uiso 0.19670 0.15310 0.32850 0.260 0.0680 c RP B 2
H32A H Uiso 0.21060 0.24990 0.21670 0.260 0.0390 c RP B 2
H38A H Uiso 0.07680 0.31230 0.17630 0.260 0.0690 c RP B 2
H38B H Uiso 0.12700 0.29140 0.11090 0.260 0.0690 c RP B 2
H38C H Uiso 0.16590 0.35270 0.19190 0.260 0.0690 c RP B 2

loop_
_atom_type_symbol
_atom_type_description
_atom_type_scat_dispersion_real
_atom_type_scat_dispersion_imag
_atom_type_scat_source
C C 0.0181 0.0091 ' International Tables Vol C Tables 4.2.6.8 and 6.1.1.4'
H H 0.0000 0.0000 ' International Tables Vol C Tables 4.2.6.8 and 6.1.1.4'
Mn Mn -0.5299 2.8052 ' International Tables Vol C Tables 4.2.6.8 and 6.1.1.4'
S S 0.3331 0.5567 ' International Tables Vol C Tables 4.2.6.8 and 6.1.1.4'
Si Si 0.2541 0.3302 ' International Tables Vol C Tables 4.2.6.8 and 6.1.1.4'

loop_
_geom_angle_atom_site_label_1
_geom_angle_atom_site_label_2
_geom_angle_atom_site_label_3
_geom_angle
_geom_angle_site_symmetry_1
_geom_angle_site_symmetry_3
_geom_angle_publ_flag
S1 Mn1 S2 85.08(2) . . yes
S1 Mn1 C27 114.94(6) . . yes
S1 Mn1 C28 149.34(6) . . yes
S1 Mn1 C29 146.81(6) . . yes
S1 Mn1 C30 113.61(6) . . yes
S1 Mn1 C31 98.45(7) . . yes
S1 Mn1 S2 85.33(2) . 3_665 yes
S2 Mn1 C27 102.49(6) . . yes
S2 Mn1 C28 99.65(6) . . yes
S2 Mn1 C29 127.29(6) . . yes
S2 Mn1 C30 155.56(6) . . yes
S2 Mn1 C31 132.59(6) . . yes
S2 Mn1 S2 85.76(2) . 3_665 yes
C27 Mn1 C28 34.40(8) . . yes
C27 Mn1 C29 56.72(9) . . yes
C27 Mn1 C30 56.15(8) . . yes
C27 Mn1 C31 33.72(8) . . yes
S2 Mn1 C27 158.44(6) 3_665 . yes
C28 Mn1 C29 34.29(8) . . yes
C28 Mn1 C30 56.17(9) . . yes
C28 Mn1 C31 56.25(9) . . yes
S2 Mn1 C28 125.08(6) 3_665 . yes
C29 Mn1 C30 33.37(9) . . yes
C29 Mn1 C31 55.82(9) . . yes
S2 Mn1 C29 102.42(6) 3_665 . yes
C30 Mn1 C31 33.54(8) . . yes
S2 Mn1 C30 110.38(6) 3_665 . yes
S2 Mn1 C31 141.58(6) 3_665 . yes
S2 Mn2 C7 96.95(9) . . yes
S2 Mn2 C8 107.89(9) . . yes
S2 Mn2 S2 86.91(2) . 2_655 yes
S2 Mn2 C7 138.53(12) . 2_655 yes
S2 Mn2 C8 110.64(12) . 2_655 yes
S2 Mn2 S2 86.91(2) . 3_665 yes
S2 Mn2 C7 134.43(14) . 3_665 yes
S2 Mn2 C8 157.15(11) . 3_665 yes
C7 Mn2 C8 29.25(12) . . yes
S2 Mn2 C7 134.43(10) 2_655 . yes
C7 Mn2 C7 52.21(15) . 2_655 yes
C7 Mn2 C8 29.02(16) . 2_655 yes
S2 Mn2 C7 138.53(10) 3_665 . yes
C7 Mn2 C7 52.21(11) . 3_665 yes
C7 Mn2 C8 60.39(13) . 3_665 yes
S2 Mn2 C8 157.15(10) 2_655 . yes
C7 Mn2 C8 60.39(15) 2_655 . yes
C8 Mn2 C8 51.07(15) . 2_655 yes
S2 Mn2 C8 110.64(9) 3_665 . yes
C7 Mn2 C8 29.02(14) 3_665 . yes
C8 Mn2 C8 51.07(16) . 3_665 yes
S2 Mn2 C7 96.95(11) 2_655 2_655 yes
S2 Mn2 C8 107.89(11) 2_655 2_655 yes
S2 Mn2 S2 86.91(3) 2_655 3_665 yes
S2 Mn2 C7 138.53(14) 2_655 3_665 yes
S2 Mn2 C8 110.64(14) 2_655 3_665 yes
C7 Mn2 C8 29.25(17) 2_655 2_655 yes
S2 Mn2 C7 134.43(12) 3_665 2_655 yes
C7 Mn2 C7 52.21(17) 2_655 3_665 yes
C7 Mn2 C8 29.02(16) 2_655 3_665 yes
S2 Mn2 C8 157.15(11) 3_665 2_655 yes
C7 Mn2 C8 60.39(15) 3_665 2_655 yes
C8 Mn2 C8 51.07(14) 2_655 3_665 yes
S2 Mn2 C7 96.95(9) 3_665 3_665 yes
S2 Mn2 C8 107.89(9) 3_665 3_665 yes
C7 Mn2 C8 29.3(2) 3_665 3_665 yes
Mn1 S1 Si1 121.33(2) . . yes
Mn1 S1 Mn1 95.42(2) . 2_655 yes
Mn1 S1 Mn1 95.42(2) . 3_665 yes
Mn1 S1 Si1 121.33(2) 2_655 . yes
Mn1 S1 Si1 121.33(2) 3_665 . yes
Mn1 S1 Mn1 95.42(2) 2_655 3_665 yes
Mn1 S2 Mn2 93.42(2) . . yes
Mn1 S2 Si2 119.39(3) . . yes
Mn1 S2 Mn1 93.75(2) . 2_655 yes
Mn2 S2 Si2 124.25(3) . . yes
Mn1 S2 Mn2 93.71(2) 2_655 . yes
Mn1 S2 Si2 124.24(3) 2_655 . yes
S1 Si1 C1 110.58(7) . . yes
S1 Si1 C1 110.58(7) . 2_655 yes
S1 Si1 C1 110.58(7) . 3_665 yes
C1 Si1 C1 108.35(10) . 2_655 yes
C1 Si1 C1 108.35(11) . 3_665 yes
C1 Si1 C1 108.35(11) 2_655 3_665 yes
S2 Si2 C9 110.99(8) . . yes
S2 Si2 C15 111.31(7) . . yes
S2 Si2 C21 110.89(9) . . yes
C9 Si2 C15 107.48(11) . . yes
C9 Si2 C21 108.35(10) . . yes
C15 Si2 C21 107.67(10) . . yes
Si1 C1 C2 119.02(19) . . yes
Si1 C1 C6 123.20(16) . . yes
C2 C1 C6 117.6(2) . . no
C1 C2 C3 121.3(2) . . no
C2 C3 C4 120.2(2) . . no
C3 C4 C5 119.9(3) . . no
C4 C5 C6 120.0(3) . . no
C1 C6 C5 121.1(2) . . no
Mn2 C7 C8 74.8(2) . . yes
Mn2 C7 C8 74.9(2) . 2_655 yes
C8 C7 C8 117.5(4) . 2_655 no
Mn2 C8 C7 75.9(2) . . yes
Mn2 C8 C7 76.0(2) . 3_665 yes
C7 C8 C7 122.5(5) . 3_665 no
Si2 C9 C10 124.26(17) . . yes
Si2 C9 C14 118.35(17) . . yes
C10 C9 C14 117.2(2) . . no
C9 C10 C11 120.8(2) . . no
C10 C11 C12 120.8(3) . . no
C11 C12 C13 119.7(3) . . no
C12 C13 C14 120.0(2) . . no
C9 C14 C13 121.5(2) . . no
Si2 C15 C16 120.52(17) . . yes
Si2 C15 C20 121.6(2) . . yes
C16 C15 C20 117.7(2) . . no
C15 C16 C17 121.3(2) . . no
C16 C17 C18 119.9(3) . . no
C17 C18 C19 119.7(3) . . no
C18 C19 C20 120.3(2) . . no
C15 C20 C19 121.0(3) . . no
Si2 C21 C22 124.10(18) . . yes
Si2 C21 C26 118.9(2) . . yes
C22 C21 C26 116.9(3) . . no
C21 C22 C23 120.9(3) . . no
C22 C23 C24 121.4(4) . . no
C23 C24 C25 118.2(3) . . no
C24 C25 C26 120.8(3) . . no
C21 C26 C25 121.7(4) . . no
Mn1 C27 C28 72.29(16) . . yes
Mn1 C27 C31 74.57(16) . . yes
C28 C27 C31 107.6(2) . . no
Mn1 C28 C27 73.31(17) . . yes
Mn1 C28 C29 74.51(17) . . yes
C27 C28 C29 108.0(2) . . no
Mn1 C29 C28 71.20(16) . . yes
Mn1 C29 C30 74.25(16) . . yes
C28 C29 C30 107.7(2) . . no
Mn1 C30 C29 72.38(16) . . yes
Mn1 C30 C31 72.56(15) . . yes
C29 C30 C31 108.1(2) . . no
Mn1 C31 C27 71.71(15) . . yes
Mn1 C31 C30 73.90(15) . . yes
C27 C31 C30 108.6(2) . . no
C1 C2 H5 119.00 . . no
C3 C2 H5 119.00 . . no
C2 C3 H4 120.00 . . no
C4 C3 H4 120.00 . . no
C3 C4 H3 120.00 . . no
C5 C4 H3 120.00 . . no
C4 C5 H2 120.00 . . no
C6 C5 H2 120.00 . . no
C1 C6 H1 119.00 . . no
C5 C6 H1 119.00 . . no
Mn2 C7 H7 120.00 . . no
C8 C7 H7 121.00 . . no
C8 C7 H7 121.00 2_655 . no
Mn2 C8 H6 121.00 . . no
C7 C8 H6 119.00 . . no
C7 C8 H6 119.00 3_665 . no
C9 C10 H12 120.00 . . no
C11 C10 H12 120.00 . . no
C10 C11 H11 120.00 . . no
C12 C11 H11 120.00 . . no
C11 C12 H10 120.00 . . no
C13 C12 H10 120.00 . . no
C12 C13 H9 120.00 . . no
C14 C13 H9 120.00 . . no
C9 C14 H8 119.00 . . no
C13 C14 H8 119.00 . . no
C15 C16 H17 119.00 . . no
C17 C16 H17 119.00 . . no
C16 C17 H16 120.00 . . no
C18 C17 H16 120.00 . . no
C17 C18 H15 120.00 . . no
C19 C18 H15 120.00 . . no
C18 C19 H14 120.00 . . no
C20 C19 H14 120.00 . . no
C15 C20 H13 119.00 . . no
C19 C20 H13 119.00 . . no
C21 C22 H22 120.00 . . no
C23 C22 H22 120.00 . . no
C22 C23 H21 119.00 . . no
C24 C23 H21 119.00 . . no
C23 C24 H20 121.00 . . no
C25 C24 H20 121.00 . . no
C24 C25 H19 120.00 . . no
C26 C25 H19 120.00 . . no
C21 C26 H18 119.00 . . no
C25 C26 H18 119.00 . . no
Mn1 C27 H27 119.00 . . no
C28 C27 H27 126.00 . . no
C31 C27 H27 126.00 . . no
Mn1 C28 H26 118.00 . . no
C27 C28 H26 126.00 . . no
C29 C28 H26 126.00 . . no
Mn1 C29 H25 120.00 . . no
C28 C29 H25 126.00 . . no
C30 C29 H25 126.00 . . no
Mn1 C30 H24 121.00 . . no
C29 C30 H24 126.00 . . no
C31 C30 H24 126.00 . . no
Mn1 C31 H23 120.00 . . no
C27 C31 H23 126.00 . . no
C30 C31 H23 126.00 . . no
C33 C32 C37 119.6(5) . . no
C33 C32 C38 121.1(5) . . no
C37 C32 C38 119.2(6) . . no
C32 C33 C34 119.7(5) . . no
C33 C34 C35 121.2(4) . . no
C34 C35 C36 118.7(4) . . no
C35 C36 C37 119.1(4) . . no
C32 C37 C36 121.6(5) . . no
C32 C33 H32 120.00 . . no
C34 C33 H32 120.00 . . no
C33 C34 H31 119.00 . . no
C35 C34 H31 119.00 . . no
C34 C35 H30 121.00 . . no
C36 C35 H30 121.00 . . no
C35 C36 H29 120.00 . . no
C37 C36 H29 120.00 . . no
C32 C37 H28 119.00 . . no
C36 C37 H28 119.00 . . no
C32 C38 H33 110.00 . . no
C32 C38 H34 110.00 . . no
C32 C38 H35 110.00 . . no
H33 C38 H34 109.00 . . no
H33 C38 H35 109.00 . . no
H34 C38 H35 109.00 . . no
C33A C32A C37A 119.7(15) . . no
C33A C32A C38A 120.2(17) . . no
C37A C32A C38A 119.9(18) . . no
C32A C33A C34A 122.1(16) . . no
C33A C34A C35A 116.0(17) . . no
C34A C35A C36A 122.0(14) . . no
C35A C36A C37A 121.7(14) . . no
C32A C37A C36A 118.6(16) . . no
C32A C33A H32A 119.00 . . no
C34A C33A H32A 119.00 . . no
C33A C34A H31A 122.00 . . no
C35A C34A H31A 122.00 . . no
C34A C35A H30A 119.00 . . no
C36A C35A H30A 119.00 . . no
C35A C36A H29A 119.00 . . no
C37A C36A H29A 119.00 . . no
C32A C37A H28A 121.00 . . no
C36A C37A H28A 121.00 . . no
C32A C38A H38A 109.00 . . no
C32A C38A H38B 109.00 . . no
C32A C38A H38C 109.00 . . no
H38A C38A H38B 110.00 . . no
H38A C38A H38C 109.00 . . no
H38B C38A H38C 109.00 . . no

loop_
_geom_bond_atom_site_label_1
_geom_bond_atom_site_label_2
_geom_bond_distance
_geom_bond_site_symmetry_2
_geom_bond_publ_flag
Mn1 S1 2.5847(5) . yes
Mn1 S2 2.6258(6) . yes
Mn1 C27 2.396(3) . yes
Mn1 C28 2.383(3) . yes
Mn1 C29 2.426(3) . yes
Mn1 C30 2.450(3) . yes
Mn1 C31 2.432(3) . yes
Mn1 S2 2.6137(7) 3_665 yes
Mn2 S2 2.5918(6) . yes
Mn2 C7 2.433(3) . yes
Mn2 C8 2.421(3) . yes
Mn2 S2 2.5918(7) 2_655 yes
Mn2 C7 2.433(4) 2_655 yes
Mn2 C8 2.421(4) 2_655 yes
Mn2 S2 2.5918(6) 3_665 yes
Mn2 C7 2.433(3) 3_665 yes
Mn2 C8 2.421(3) 3_665 yes
S1 Si1 2.1500(11) . yes
S2 Si2 2.1587(8) . yes
Si1 C1 1.869(3) . yes
Si1 C1 1.869(3) 2_655 yes
Si1 C1 1.869(3) 3_665 yes
Si2 C9 1.879(2) . yes
Si2 C15 1.873(2) . yes
Si2 C21 1.867(2) . yes
C1 C2 1.400(3) . no
C1 C6 1.396(4) . no
C2 C3 1.386(4) . no
C3 C4 1.375(4) . no
C4 C5 1.386(4) . no
C5 C6 1.391(5) . no
C7 C8 1.226(5) . no
C7 C8 1.217(7) 2_655 no
C9 C10 1.386(3) . no
C9 C14 1.402(3) . no
C10 C11 1.390(4) . no
C11 C12 1.378(4) . no
C12 C13 1.360(4) . no
C13 C14 1.391(4) . no
C15 C16 1.391(4) . no
C15 C20 1.402(3) . no
C16 C17 1.391(4) . no
C17 C18 1.382(4) . no
C18 C19 1.383(5) . no
C19 C20 1.381(4) . no
C21 C22 1.366(5) . no
C21 C26 1.388(4) . no
C22 C23 1.389(5) . no
C23 C24 1.367(5) . no
C24 C25 1.354(6) . no
C25 C26 1.380(5) . no
C27 C28 1.413(3) . no
C27 C31 1.401(3) . no
C28 C29 1.418(3) . no
C29 C30 1.400(4) . no
C30 C31 1.409(3) . no
C2 H5 0.9300 . no
C3 H4 0.9300 . no
C4 H3 0.9300 . no
C5 H2 0.9300 . no
C6 H1 0.9300 . no
C7 H7 0.9300 . no
C8 H6 0.9300 . no
C10 H12 0.9300 . no
C11 H11 0.9300 . no
C12 H10 0.9300 . no
C13 H9 0.9300 . no
C14 H8 0.9300 . no
C16 H17 0.9300 . no
C17 H16 0.9300 . no
C18 H15 0.9300 . no
C19 H14 0.9300 . no
C20 H13 0.9300 . no
C22 H22 0.9300 . no
C23 H21 0.9300 . no
C24 H20 0.9300 . no
C25 H19 0.9300 . no
C26 H18 0.9300 . no
C27 H27 0.9300 . no
C28 H26 0.9300 . no
C29 H25 0.9300 . no
C30 H24 0.9300 . no
C31 H23 0.9300 . no
C32 C33 1.394(10) . no
C32 C37 1.377(7) . no
C32 C38 1.517(9) . no
C33 C34 1.381(6) . no
C34 C35 1.392(5) . no
C35 C36 1.419(8) . no
C36 C37 1.379(7) . no
C33 H32 0.9300 . no
C34 H31 0.9300 . no
C35 H30 0.9300 . no
C36 H29 0.9300 . no
C37 H28 0.9300 . no
C38 H33 0.9600 . no
C38 H34 0.9600 . no
C38 H35 0.9600 . no
C32A C33A 1.38(3) . no
C32A C37A 1.40(2) . no
C32A C38A 1.49(2) . no
C33A C34A 1.46(2) . no
C34A C35A 1.33(2) . no
C35A C36A 1.43(2) . no
C36A C37A 1.360(19) . no
C33A H32A 0.9300 . no
C34A H31A 0.9300 . no
C35A H30A 0.9300 . no
C36A H29A 0.9300 . no
C37A H28A 0.9300 . no
C38A H38A 0.9600 . no
C38A H38B 0.9600 . no
C38A H38C 0.9600 . no

loop_
_geom_torsion_atom_site_label_1
_geom_torsion_atom_site_label_2
_geom_torsion_atom_site_label_3
_geom_torsion_atom_site_label_4
_geom_torsion
_geom_torsion_site_symmetry_1
_geom_torsion_site_symmetry_3
_geom_torsion_site_symmetry_4
_geom_torsion_publ_flag
S2 Mn1 S1 Si1 136.93(1) . . . no
S2 Mn1 S1 Mn1 4.92(2) . . 2_655 no
S2 Mn1 S1 Mn1 -91.07(2) . . 3_665 no
C27 Mn1 S1 Si1 35.42(6) . . . no
C27 Mn1 S1 Mn1 -96.58(6) . . 2_655 no
C27 Mn1 S1 Mn1 167.43(6) . . 3_665 no
C28 Mn1 S1 Si1 36.27(12) . . . no
C28 Mn1 S1 Mn1 -95.74(12) . . 2_655 no
C28 Mn1 S1 Mn1 168.27(12) . . 3_665 no
C29 Mn1 S1 Si1 -31.34(11) . . . no
C29 Mn1 S1 Mn1 -163.34(11) . . 2_655 no
C29 Mn1 S1 Mn1 100.67(11) . . 3_665 no
C30 Mn1 S1 Si1 -26.73(6) . . . no
C30 Mn1 S1 Mn1 -158.73(6) . . 2_655 no
C30 Mn1 S1 Mn1 105.28(6) . . 3_665 no
C31 Mn1 S1 Si1 4.55(6) . . . no
C31 Mn1 S1 Mn1 -127.45(6) . . 2_655 no
C31 Mn1 S1 Mn1 136.56(6) . . 3_665 no
S2 Mn1 S1 Si1 -136.95(1) 3_665 . . no
S1 Mn1 S2 Mn2 89.09(2) . . . no
S1 Mn1 S2 Si2 -138.01(3) . . . no
S1 Mn1 S2 Mn1 -4.85(2) . . 2_655 no
C27 Mn1 S2 Mn2 -156.42(6) . . . no
C27 Mn1 S2 Si2 -23.52(7) . . . no
C27 Mn1 S2 Mn1 109.63(6) . . 2_655 no
C28 Mn1 S2 Mn2 -121.46(6) . . . no
C28 Mn1 S2 Si2 11.44(7) . . . no
C28 Mn1 S2 Mn1 144.59(6) . . 2_655 no
C29 Mn1 S2 Mn2 -98.96(8) . . . no
C29 Mn1 S2 Si2 33.94(8) . . . no
C29 Mn1 S2 Mn1 167.10(8) . . 2_655 no
C30 Mn1 S2 Mn2 -129.45(14) . . . no
C30 Mn1 S2 Si2 3.44(15) . . . no
C30 Mn1 S2 Mn1 136.60(14) . . 2_655 no
C31 Mn1 S2 Mn2 -173.94(9) . . . no
C31 Mn1 S2 Si2 -41.04(9) . . . no
C31 Mn1 S2 Mn1 92.12(9) . . 2_655 no
S2 Mn1 S2 Mn2 3.43(2) 3_665 . . no
S2 Mn1 S2 Si2 136.33(3) 3_665 . . no
S2 Mn1 S2 Mn1 -90.52(2) 3_665 . 2_655 no
S1 Mn1 S2 Mn2 -88.83(2) . 3_665 . no
S2 Mn1 S2 Mn2 -3.43(2) . 3_665 . no
S2 Mn1 S2 Mn1 90.25(2) . 3_665 3_665 no
S2 Mn1 S2 Si2 -140.00(4) . 3_665 3_665 no
C27 Mn1 S2 Mn2 110.30(15) . 3_665 . no
C27 Mn1 S2 Mn1 -156.02(15) . 3_665 3_665 no
C27 Mn1 S2 Si2 -26.27(16) . 3_665 3_665 no
C28 Mn1 S2 Mn2 95.39(8) . 3_665 . no
C28 Mn1 S2 Mn1 -170.93(7) . 3_665 3_665 no
C28 Mn1 S2 Si2 -41.18(8) . 3_665 3_665 no
C29 Mn1 S2 Mn2 123.85(6) . 3_665 . no
C29 Mn1 S2 Mn1 -142.47(6) . 3_665 3_665 no
C29 Mn1 S2 Si2 -12.72(7) . 3_665 3_665 no
C30 Mn1 S2 Mn2 157.70(7) . 3_665 . no
C30 Mn1 S2 Mn1 -108.62(7) . 3_665 3_665 no
C30 Mn1 S2 Si2 21.13(8) . 3_665 3_665 no
C31 Mn1 S2 Mn2 173.45(11) . 3_665 . no
C31 Mn1 S2 Mn1 -92.87(11) . 3_665 3_665 no
C31 Mn1 S2 Si2 36.88(12) . 3_665 3_665 no
S2 Mn1 C29 C30 108.30(13) 3_665 . . no
S2 Mn1 C28 C29 55.69(16) 3_665 . . no
C30 Mn1 C27 C31 36.59(15) . . . no
S2 Mn1 C28 C27 170.37(11) 3_665 . . no
S1 Mn1 C30 C29 -175.42(13) . . . no
S1 Mn1 C28 C27 -1.4(2) . . . no
S2 Mn1 C28 C27 -98.04(13) . . . no
C29 Mn1 C28 C27 114.7(2) . . . no
C30 Mn1 C28 C27 77.99(15) . . . no
C31 Mn1 C28 C27 37.36(13) . . . no
C29 Mn1 C27 C31 76.89(16) . . . no
S1 Mn1 C28 C29 -116.04(15) . . . no
S2 Mn1 C28 C29 147.27(13) . . . no
C27 Mn1 C28 C29 -114.7(2) . . . no
C30 Mn1 C28 C29 -36.70(14) . . . no
C31 Mn1 C28 C29 -77.33(15) . . . no
S2 Mn1 C27 C31 92.8(2) 3_665 . . no
C31 Mn1 C29 C28 78.69(15) . . . no
S2 Mn1 C29 C28 -136.21(13) 3_665 . . no
S1 Mn1 C31 C27 123.05(14) . . . no
S1 Mn1 C29 C28 123.18(14) . . . no
S2 Mn1 C29 C28 -42.06(16) . . . no
C27 Mn1 C29 C28 37.89(14) . . . no
C30 Mn1 C29 C28 115.5(2) . . . no
S2 Mn1 C30 C31 162.22(14) 3_665 . . no
C31 Mn1 C30 C29 116.2(2) . . . no
S1 Mn1 C29 C30 7.7(2) . . . no
S2 Mn1 C29 C30 -157.55(12) . . . no
C27 Mn1 C29 C30 -77.61(15) . . . no
C28 Mn1 C29 C30 -115.5(2) . . . no
C31 Mn1 C29 C30 -36.81(14) . . . no
C28 Mn1 C30 C29 37.74(14) . . . no
S2 Mn1 C31 C30 -27.4(2) 3_665 . . no
S2 Mn1 C30 C29 -81.54(14) 3_665 . . no
S1 Mn1 C30 C31 68.35(15) . . . no
S2 Mn1 C30 C31 -69.0(2) . . . no
S2 Mn1 C30 C29 47.2(2) . . . no
C27 Mn1 C30 C29 79.45(16) . . . no
C29 Mn1 C30 C31 -116.2(2) . . . no
C29 Mn1 C31 C27 -79.78(16) . . . no
C30 Mn1 C31 C27 -116.4(2) . . . no
S2 Mn1 C31 C27 -143.81(13) 3_665 . . no
S1 Mn1 C31 C30 -120.57(14) . . . no
C27 Mn1 C30 C31 -36.78(15) . . . no
C28 Mn1 C30 C31 -78.49(16) . . . no
C28 Mn1 C31 C27 -38.14(15) . . . no
C29 Mn1 C31 C30 36.61(15) . . . no
C28 Mn1 C27 C31 114.6(2) . . . no
S2 Mn1 C27 C28 88.88(13) . . . no
C29 Mn1 C27 C28 -37.76(14) . . . no
S2 Mn1 C31 C30 148.35(13) . . . no
S2 Mn1 C31 C27 31.97(18) . . . no
C28 Mn1 C31 C30 78.24(16) . . . no
S1 Mn1 C27 C31 -66.12(15) . . . no
S1 Mn1 C27 C28 179.24(12) . . . no
C27 Mn1 C31 C30 116.4(2) . . . no
S2 Mn1 C27 C28 -21.9(2) 3_665 . . no
C30 Mn1 C27 C28 -78.06(15) . . . no
S2 Mn1 C27 C31 -156.47(14) . . . no
C31 Mn1 C27 C28 -114.6(2) . . . no
S2 Mn2 S2 Mn1 3.47(2) . 3_665 . no
C7 Mn2 C8 C7 -64.7(3) 2_655 . . no
C8 Mn2 S2 Si2 -22.20(10) . . . no
S2 Mn2 C7 C8 -114.6(3) . . . no
C7 Mn2 S2 Mn1 -93.52(13) . 3_665 . no
C7 Mn2 S2 Si2 -36.20(14) 3_665 . . no
C8 Mn2 S2 Mn1 107.25(10) . . . no
C7 Mn2 S2 Mn1 -130.93(10) . . 2_655 no
S2 Mn2 C8 C7 -56.8(4) 2_655 . . no
S2 Mn2 C8 C7 71.6(3) . . . no
C7 Mn2 S2 Mn1 135.08(10) . . . no
S2 Mn2 C8 C7 -159.1(3) . . 3_665 no
C8 Mn2 S2 Mn1 128.2(3) 3_665 . . no
C8 Mn2 C8 C7 -30.9(3) 2_655 . . no
S2 Mn2 C8 C7 165.1(2) 3_665 . . no
C8 Mn2 S2 Si2 -1.3(3) 3_665 . . no
C7 Mn2 S2 Si2 5.63(11) . . . no
C7 Mn2 S2 Mn1 93.25(13) 3_665 . . no
S2 Mn2 S2 Si2 -132.90(4) 3_665 . . no
C7 Mn2 C8 C7 129.3(5) . . 3_665 no
C7 Mn2 S2 Mn1 172.49(16) 2_655 . . no
C7 Mn2 S2 Si2 43.04(17) 2_655 . . no
C8 Mn2 S2 Mn1 161.52(12) 2_655 . . no
C7 Mn2 C8 C7 -129.3(5) 3_665 . . no
C8 Mn2 C8 C7 -98.2(3) 3_665 . . no
S2 Mn2 C7 C8 120.8(3) . . 2_655 no
C8 Mn2 S2 Mn1 -104.49(10) . 3_665 . no
C8 Mn2 S2 Mn1 -158.76(9) . . 2_655 no
S2 Mn2 S2 Mn1 -90.52(2) 2_655 . . no
S2 Mn2 S2 Si2 140.03(4) 2_655 . . no
C8 Mn2 S2 Si2 32.07(13) 2_655 . . no
S2 Mn2 S2 Mn1 -3.45(2) 3_665 . . no
C7 Mn2 C7 C8 96.0(3) 2_655 . . no
C8 Mn2 C7 C8 -124.6(4) . . 2_655 no
C7 Mn2 C7 C8 28.4(3) 3_665 . . no
C8 Mn2 C7 C8 62.3(3) 3_665 . . no
C8 Mn2 C7 C8 124.6(4) 2_655 . . no
S2 Mn2 C7 C8 152.9(2) 2_655 . . no
S2 Mn2 C7 C8 -21.4(3) 3_665 . . no
Mn1 S1 Si1 C1 -53.68(10) . . 3_665 no
Mn1 S1 Si1 C1 66.32(7) 3_665 . . no
Mn1 S1 Si1 C1 -53.68(7) 2_655 . . no
Mn1 S1 Si1 C1 -173.68(6) . . . no
Mn1 S1 Si1 C1 66.32(9) . . 2_655 no
Mn2 S2 Si2 C9 39.59(9) . . . no
Mn1 S2 Si2 C15 -76.82(9) 2_655 . . no
Mn1 S2 Si2 C21 43.02(8) 2_655 . . no
Mn2 S2 Si2 C15 159.27(8) . . . no
Mn2 S2 Si2 C21 -80.89(8) . . . no
Mn1 S2 Si2 C9 163.50(8) 2_655 . . no
Mn1 S2 Si2 C15 41.48(9) . . . no
Mn1 S2 Si2 C9 -78.20(8) . . . no
Mn1 S2 Si2 C21 161.32(7) . . . no
S1 Si1 C1 C2 159.21(14) . . . no
C1 Si1 C1 C2 37.88(19) 3_665 . . no
C1 Si1 C1 C6 95.1(2) 2_655 . . no
C1 Si1 C1 C2 -79.46(18) 2_655 . . no
C1 Si1 C1 C6 -147.53(18) 3_665 . . no
S1 Si1 C1 C6 -26.20(19) . . . no
C9 Si2 C15 C20 -166.51(18) . . . no
C15 Si2 C9 C14 82.9(2) . . . no
C21 Si2 C15 C20 -50.0(2) . . . no
C21 Si2 C9 C14 -33.2(2) . . . no
S2 Si2 C9 C14 -155.15(18) . . . no
S2 Si2 C15 C20 71.75(19) . . . no
C21 Si2 C15 C16 125.38(19) . . . no
C21 Si2 C9 C10 152.0(2) . . . no
C9 Si2 C21 C26 93.9(3) . . . no
C15 Si2 C21 C26 -22.1(3) . . . no
C9 Si2 C15 C16 8.9(2) . . . no
C15 Si2 C9 C10 -92.0(2) . . . no
S2 Si2 C21 C26 -144.1(2) . . . no
S2 Si2 C21 C22 39.8(3) . . . no
S2 Si2 C9 C10 30.0(2) . . . no
C15 Si2 C21 C22 161.8(3) . . . no
S2 Si2 C15 C16 -112.89(18) . . . no
C9 Si2 C21 C22 -82.3(3) . . . no
C6 C1 C2 C3 -0.9(3) . . . no
Si1 C1 C6 C5 -172.8(2) . . . no
C2 C1 C6 C5 1.8(3) . . . no
Si1 C1 C2 C3 173.97(16) . . . no
C1 C2 C3 C4 -0.5(3) . . . no
C2 C3 C4 C5 1.0(4) . . . no
C3 C4 C5 C6 -0.1(4) . . . no
C4 C5 C6 C1 -1.4(4) . . . no
C8 C7 C8 Mn2 -63.6(3) . 2_655 . no
Mn2 C7 C8 C7 -62.9(3) . . 3_665 no
C8 C7 C8 C7 -0.7(5) . 2_655 2_655 no
C8 C7 C8 Mn2 63.6(3) 2_655 . . no
C8 C7 C8 C7 0.7(5) 2_655 . 3_665 no
C10 C9 C14 C13 0.7(4) . . . no
C14 C9 C10 C11 1.0(4) . . . no
Si2 C9 C10 C11 175.9(2) . . . no
Si2 C9 C14 C13 -174.5(2) . . . no
C9 C10 C11 C12 -2.2(5) . . . no
C10 C11 C12 C13 1.7(5) . . . no
C11 C12 C13 C14 0.0(5) . . . no
C12 C13 C14 C9 -1.2(4) . . . no
Si2 C15 C20 C19 174.63(18) . . . no
C16 C15 C20 C19 -0.9(3) . . . no
Si2 C15 C16 C17 -175.9(2) . . . no
C20 C15 C16 C17 -0.4(3) . . . no
C15 C16 C17 C18 1.0(4) . . . no
C16 C17 C18 C19 -0.3(4) . . . no
C17 C18 C19 C20 -1.0(4) . . . no
C18 C19 C20 C15 1.6(4) . . . no
C22 C21 C26 C25 2.2(5) . . . no
Si2 C21 C26 C25 -174.2(3) . . . no
Si2 C21 C22 C23 173.2(3) . . . no
C26 C21 C22 C23 -3.0(5) . . . no
C21 C22 C23 C24 2.9(7) . . . no
C22 C23 C24 C25 -1.8(7) . . . no
C23 C24 C25 C26 1.0(6) . . . no
C24 C25 C26 C21 -1.2(6) . . . no
C31 C27 C28 Mn1 -66.8(2) . . . no
C28 C27 C31 Mn1 65.3(2) . . . no
C28 C27 C31 C30 0.0(3) . . . no
Mn1 C27 C28 C29 67.0(2) . . . no
C31 C27 C28 C29 0.2(3) . . . no
Mn1 C27 C31 C30 -65.2(2) . . . no
C27 C28 C29 C30 -0.4(3) . . . no
C27 C28 C29 Mn1 -66.2(2) . . . no
Mn1 C28 C29 C30 65.8(2) . . . no
C28 C29 C30 C31 0.4(3) . . . no
C28 C29 C30 Mn1 -63.8(2) . . . no
Mn1 C29 C30 C31 64.2(2) . . . no
C29 C30 C31 Mn1 -64.1(2) . . . no
C29 C30 C31 C27 -0.3(3) . . . no
Mn1 C30 C31 C27 63.8(2) . . . no
C37 C32 C33 C34 -1.2(7) . . . no
C38 C32 C33 C34 176.5(5) . . . no
C33 C32 C37 C36 0.2(7) . . . no
C38 C32 C37 C36 -177.5(5) . . . no
C32 C33 C34 C35 0.8(6) . . . no
C33 C34 C35 C36 0.6(5) . . . no
C34 C35 C36 C37 -1.6(6) . . . no
C35 C36 C37 C32 1.2(7) . . . no

loop_
_platon_squeeze_void_nr
_platon_squeeze_void_average_x
_platon_squeeze_void_average_y
_platon_squeeze_void_average_z
_platon_squeeze_void_volume
_platon_squeeze_void_count_electrons
_platon_squeeze_void_content
1 0.000 0.000 0.000 188 41 n-pentane
